data_4320230
loop_
_publ_author_name
'Hui-Zhong Kou'
'Jin-Kui Tang'
'Dai-Zheng Liao'
'Song Gao'
'Peng Cheng'
'Zong-Hui Jiang'
'Shi-Ping Yan'
'Geng-Lin Wang'
'Beno\^it Chansou'
'Jean-Pierre Tuchagues'

_publ_contact_author 'Liao D.Z'
_publ_section_title
;
 Crystal Structures and Magnetic Properties of New Cyano-Bridged
 Two-Dimensional Grid-Like Bimetallic Assemblies
 [Ni(tn)2]2[Cr(CN)5((NO)]OH.H2O and [Ni(tn)2]2[Co(CN)6]NO3.2H2O (tn =
 1,3-Propanediamine)
;
_journal_name_full 'Inorganic Chemistry'
_journal_page_first 4839
_journal_page_last 4844
_journal_paper_doi 10.1021/ic0013330
_journal_volume 40
_journal_year 2001
_chemical_formula_sum 'C18 H44 Co N15 Ni2 O5'
_chemical_formula_weight 727.03
_chemical_name_systematic
; 
 ? 
;
_space_group_IT_number 2
_symmetry_cell_setting triclinic
_symmetry_space_group_name_Hall '-P 1'
_symmetry_space_group_name_H-M 'P -1'
_atom_sites_solution_hydrogens geom
_atom_sites_solution_primary direct
_atom_sites_solution_secondary difmap
_audit_creation_method SHELXL
_cell_angle_alpha 86.064(10)
_cell_angle_beta 65.489(10)
_cell_angle_gamma 81.572(12)
_cell_formula_units_Z 1
_cell_length_a 8.937(2)
_cell_length_b 9.8628(14)
_cell_length_c 10.0639(11)
_cell_measurement_reflns_used 32
_cell_measurement_temperature 293(2)
_cell_measurement_theta_max 12.44
_cell_measurement_theta_min 5.19
_cell_volume 798.4(2)
_computing_cell_refinement 'Siemens XSCANS'
_computing_data_collection 'Siemens XSCANS'
_computing_data_reduction 'Siemens SHELXTL'
_computing_molecular_graphics 'Siemens SHELXTL'
_computing_publication_material 'Siemens SHELXTL'
_computing_structure_refinement 'SHELXL-93 (Sheldrick, 1993)'
_computing_structure_solution 'SHELXS-86 (Sheldrick, 1990)'
_diffrn_ambient_temperature 293(2)
_diffrn_measurement_device 'Siemens P4'
_diffrn_measurement_method '\w scans'
_diffrn_radiation_monochromator graphite
_diffrn_radiation_source 'fine-focus sealed tube'
_diffrn_radiation_type MoK\a
_diffrn_radiation_wavelength 0.71073
_diffrn_reflns_av_R_equivalents 0.0330
_diffrn_reflns_av_sigmaI/netI 0.0771
_diffrn_reflns_limit_h_max 10
_diffrn_reflns_limit_h_min -1
_diffrn_reflns_limit_k_max 11
_diffrn_reflns_limit_k_min -11
_diffrn_reflns_limit_l_max 11
_diffrn_reflns_limit_l_min -11
_diffrn_reflns_number 3400
_diffrn_reflns_theta_max 25.99
_diffrn_reflns_theta_min 2.09
_diffrn_standards_interval_count 97
_diffrn_standards_number 3
_exptl_absorpt_coefficient_mu 1.734
_exptl_absorpt_correction_T_max 0.9106
_exptl_absorpt_correction_T_min 0.7622
_exptl_absorpt_correction_type 'SEMI-EMPIRICAL FROM PSI-SCAN '
_exptl_crystal_colour PURPLE
_exptl_crystal_density_diffrn 1.512
_exptl_crystal_density_meas 0.24
_exptl_crystal_F_000 380
_exptl_crystal_size_max 0.12
_exptl_crystal_size_mid 0.12
_exptl_crystal_size_min 0.16
_refine_diff_density_max 0.744
_refine_diff_density_min -0.798
_refine_diff_density_rms 0.107
_refine_ls_extinction_method none
_refine_ls_goodness_of_fit_all 1.015
_refine_ls_goodness_of_fit_obs 1.040
_refine_ls_matrix_type full
_refine_ls_number_parameters 185
_refine_ls_number_reflns 2808
_refine_ls_number_restraints 0
_refine_ls_restrained_S_all 1.015
_refine_ls_restrained_S_obs 1.040
_refine_ls_R_factor_all 0.0500
_refine_ls_R_factor_obs 0.0433
_refine_ls_shift/esd_max 0.003
_refine_ls_shift/esd_mean 0.002
_refine_ls_structure_factor_coef Fsqd
_refine_ls_weighting_details 'w= 1/[\s^2^(Fo^2^)+(0.0584P)^2^+1.1751P] where P = (Fo^2^+2Fc^2^)/3'
_refine_ls_weighting_scheme calc
_refine_ls_wR_factor_all 0.0457
_refine_ls_wR_factor_obs 0.0558
_reflns_number_observed 2593
_reflns_number_total 2808
_reflns_observed_criterion >2sigma(I)
_cod_data_source_file ic0013330_2.cif
_cod_data_source_block 2
_cod_depositor_comments
;
The following automatic conversions were performed:

'_symmetry_cell_setting' value 'Triclinic' changed to 'triclinic'
according to the built-in table from CIF Core dictionary named
'cif_core.dic' version 2.4.1 from 2010-06-29.

'_geom_bond_publ_flag'
value 'Y' changed to 'y' according to the built-in table from CIF
Core dictionary named 'cif_core.dic' version 2.4.1 from 2010-06-29
(21 time).

'_geom_bond_publ_flag' value 'N' changed to 'n' according
to the built-in table from CIF Core dictionary named 'cif_core.dic'
version 2.4.1 from 2010-06-29 (9 times).

'_geom_angle_publ_flag'
value 'N' changed to 'n' according to the built-in table from CIF
Core dictionary named 'cif_core.dic' version 2.4.1 from 2010-06-29
(21 time).

'_geom_angle_publ_flag' value 'Y' changed to 'y'
according to the built-in table from CIF Core dictionary named
'cif_core.dic' version 2.4.1 from 2010-06-29 (3 times).

Automatic conversion script
Id: cif_fix_values 1646 2011-03-28 12:23:43Z adriana 

The following automatic conversions were performed:

'_refine_ls_weighting_scheme' value 'calc w=
1/[\s^2^(Fo^2^)+(0.0584P)^2^+1.1751P] where P = (Fo^2^+2Fc^2^)/3' was
changed to 'calc'. New tag '_refine_ls_weighting_details' was
created. The value of the new tag was set to 'w=
1/[\s^2^(Fo^2^)+(0.0584P)^2^+1.1751P] where P = (Fo^2^+2Fc^2^)/3'.

Automatic conversion script
Id: cif_fix_values 3143 2015-03-26 13:38:13Z robertas 
;
_cod_database_code 4320230

loop_
_symmetry_equiv_pos_as_xyz
'x, y, z'
'-x, -y, -z'

loop_
_atom_site_aniso_label
_atom_site_aniso_U_11
_atom_site_aniso_U_22
_atom_site_aniso_U_33
_atom_site_aniso_U_23
_atom_site_aniso_U_13
_atom_site_aniso_U_12
Co 0.0288(6) 0.0134(5) 0.0148(5) 0.0007(4) -0.0103(5) -0.0024(4)
Ni1 0.0355(6) 0.0150(5) 0.0229(5) 0.0023(4) -0.0125(5) -0.0048(4)
Ni2 0.0339(6) 0.0220(5) 0.0164(5) 0.0008(4) -0.0114(5) -0.0030(4)
N1 0.038(3) 0.026(3) 0.031(3) 0.001(2) -0.012(2) -0.003(2)
N2 0.038(3) 0.037(3) 0.023(3) 0.003(2) -0.015(2) -0.004(2)
N3 0.036(3) 0.052(4) 0.053(4) 0.002(3) -0.024(3) 0.003(3)
C1 0.031(3) 0.024(3) 0.015(3) -0.001(2) -0.009(2) -0.001(2)
C2 0.027(3) 0.022(3) 0.020(3) 0.002(2) -0.008(2) -0.007(2)
C3 0.029(3) 0.024(3) 0.022(3) 0.004(2) -0.009(3) -0.007(3)
N4 0.037(3) 0.032(3) 0.044(3) -0.002(2) -0.018(3) -0.003(2)
N5 0.063(4) 0.036(3) 0.030(3) 0.006(2) -0.020(3) -0.012(3)
N6 0.044(3) 0.036(3) 0.033(3) 0.004(2) -0.013(3) -0.012(3)
N7 0.048(4) 0.039(3) 0.027(3) -0.004(2) -0.010(3) -0.001(3)
C4 0.073(5) 0.042(4) 0.024(3) -0.004(3) -0.001(3) -0.007(4)
C5 0.051(5) 0.063(5) 0.046(4) 0.006(4) 0.000(4) -0.018(4)
C6 0.031(4) 0.061(5) 0.062(5) 0.003(4) -0.005(4) 0.002(4)
C7 0.038(4) 0.066(5) 0.050(4) 0.008(4) -0.020(4) -0.020(4)
C8 0.034(4) 0.070(5) 0.040(4) 0.007(4) -0.010(3) 0.002(4)
C9 0.052(5) 0.048(4) 0.039(4) 0.000(3) -0.011(4) 0.014(4)
OW 0.048(3) 0.065(3) 0.052(3) 0.012(2) -0.021(3) 0.001(3)

loop_
_atom_site_label
_atom_site_type_symbol
_atom_site_fract_x
_atom_site_fract_y
_atom_site_fract_z
_atom_site_U_iso_or_equiv
_atom_site_thermal_displace_type
_atom_site_occupancy
_atom_site_calc_flag
_atom_site_refinement_flags
_atom_site_disorder_group
Co Co 0.0000 0.5000 0.0000 0.0186(3) Uani 1 d S .
Ni1 Ni 0.0000 1.0000 0.0000 0.0243(3) Uani 1 d S .
Ni2 Ni 0.0000 0.5000 -0.5000 0.0239(3) Uani 1 d S .
N1 N 0.0880(6) 0.7907(5) -0.0658(5) 0.0326(12) Uani 1 d . .
N2 N 0.0586(6) 0.4510(5) -0.3136(5) 0.0322(12) Uani 1 d . .
N3 N 0.3375(7) 0.3664(6) -0.0211(6) 0.0465(14) Uani 1 d . .
C1 C 0.0646(7) 0.6783(5) -0.0493(5) 0.0238(12) Uani 1 d . .
C2 C 0.0452(7) 0.4673(5) -0.1972(6) 0.0233(12) Uani 1 d . .
C3 C 0.2150(7) 0.4191(5) -0.0196(6) 0.0252(12) Uani 1 d . .
N4 N 0.2300(6) 1.0308(5) 0.0013(5) 0.0374(12) Uani 1 d . .
H4A H 0.2178(6) 1.1169(5) 0.0322(5) 0.045 Uiso 1 calc R .
H4B H 0.2453(6) 0.9742(5) 0.0699(5) 0.045 Uiso 1 calc R .
N5 N 0.0809(7) 1.0662(5) -0.2188(5) 0.0422(14) Uani 1 d . .
H5A H 0.0202(7) 1.0323(5) -0.2579(5) 0.051 Uiso 1 calc R .
H5B H 0.0575(7) 1.1581(5) -0.2192(5) 0.051 Uiso 1 calc R .
N6 N 0.1942(6) 0.6222(5) -0.5862(5) 0.0380(13) Uani 1 d . .
H6A H 0.2050(6) 0.6486(5) -0.6768(5) 0.046 Uiso 1 calc R .
H6B H 0.1622(6) 0.6985(5) -0.5319(5) 0.046 Uiso 1 calc R .
N7 N 0.1707(7) 0.3369(5) -0.6239(5) 0.0398(13) Uani 1 d . .
H7A H 0.1244(7) 0.2592(5) -0.5927(5) 0.048 Uiso 1 calc R .
H7B H 0.1844(7) 0.3503(5) -0.7174(5) 0.048 Uiso 1 calc R .
C4 C 0.2572(9) 1.0303(7) -0.3160(7) 0.052(2) Uani 1 d . .
H4C H 0.2768(9) 1.0664(7) -0.4131(7) 0.063 Uiso 1 calc R .
H4D H 0.2832(9) 0.9313(7) -0.3228(7) 0.063 Uiso 1 calc R .
C5 C 0.3689(9) 1.0854(8) -0.2632(8) 0.059(2) Uani 1 d . .
H5C H 0.3284(9) 1.1812(8) -0.2390(8) 0.071 Uiso 1 calc R .
H5D H 0.4784(9) 1.0814(8) -0.3426(8) 0.071 Uiso 1 calc R .
C6 C 0.3855(8) 1.0125(8) -0.1323(8) 0.057(2) Uani 1 d . .
H6C H 0.4185(8) 0.9154(8) -0.1531(8) 0.068 Uiso 1 calc R .
H6D H 0.4723(8) 1.0469(8) -0.1154(8) 0.068 Uiso 1 calc R .
C7 C 0.3596(8) 0.5639(8) -0.5956(8) 0.050(2) Uani 1 d . .
H7C H 0.3527(8) 0.5431(8) -0.4978(8) 0.060 Uiso 1 calc R .
H7D H 0.4348(8) 0.6321(8) -0.6378(8) 0.060 Uiso 1 calc R .
C8 C 0.4301(8) 0.4361(8) -0.6855(7) 0.051(2) Uani 1 d . .
H8A H 0.5437(8) 0.4104(8) -0.6967(7) 0.062 Uiso 1 calc R .
H8B H 0.4326(8) 0.4564(8) -0.7820(7) 0.062 Uiso 1 calc R .
C9 C 0.3348(9) 0.3146(7) -0.6219(7) 0.051(2) Uani 1 d . .
H9A H 0.3974(9) 0.2333(7) -0.6777(7) 0.061 Uiso 1 calc R .
H9B H 0.3231(9) 0.2987(7) -0.5221(7) 0.061 Uiso 1 calc R .
OW O 0.3225(6) 0.7363(5) 0.0986(5) 0.0566(13) Uani 1 d . .
N N 0.0000 0.0000 -0.5000 0.103(4) Uiso 1 d S .
O1 O -0.0113(16) 0.1008(12) -0.5768(16) 0.069(3) Uiso 0.50 d P .
O2 O -0.1580(11) 0.0155(18) -0.3750(15) 0.121(5) Uiso 0.50 d P .
O3 O 0.0821(12) -0.0886(12) -0.5158(16) 0.150(7) Uiso 0.50 d P .

loop_
_atom_type_symbol
_atom_type_description
_atom_type_scat_dispersion_real
_atom_type_scat_dispersion_imag
_atom_type_scat_source
C C 0.0033 0.0016 'International Tables Vol C Tables 4.2.6.8 and 6.1.1.4'
H H 0.0000 0.0000 'International Tables Vol C Tables 4.2.6.8 and 6.1.1.4'
N N 0.0061 0.0033 'International Tables Vol C Tables 4.2.6.8 and 6.1.1.4'
O O 0.0106 0.0060 'International Tables Vol C Tables 4.2.6.8 and 6.1.1.4'
Co Co 0.3494 0.9721 'International Tables Vol C Tables 4.2.6.8 and 6.1.1.4'
Ni Ni 0.3393 1.1124 'International Tables Vol C Tables 4.2.6.8 and 6.1.1.4'

loop_
_geom_angle_atom_site_label_1
_geom_angle_atom_site_label_2
_geom_angle_atom_site_label_3
_geom_angle
_geom_angle_site_symmetry_1
_geom_angle_site_symmetry_3
_geom_angle_publ_flag
C2 Co C2 180.0 2_565 . ?
C2 Co C3 93.4(2) 2_565 2_565 ?
C2 Co C3 86.6(2) . 2_565 ?
C2 Co C3 86.6(2) 2_565 . ?
C2 Co C3 93.4(2) . . ?
C3 Co C3 180.0 2_565 . ?
C2 Co C1 89.1(2) 2_565 . ?
C2 Co C1 90.9(2) . . ?
C3 Co C1 86.7(2) 2_565 . ?
C3 Co C1 93.3(2) . . ?
C2 Co C1 90.9(2) 2_565 2_565 ?
C2 Co C1 89.1(2) . 2_565 ?
C3 Co C1 93.3(2) 2_565 2_565 ?
C3 Co C1 86.7(2) . 2_565 ?
C1 Co C1 180.0 . 2_565 ?
N5 Ni1 N5 180.0 . 2_575 ?
N5 Ni1 N1 88.7(2) . 2_575 ?
N5 Ni1 N1 91.3(2) 2_575 2_575 ?
N5 Ni1 N1 91.3(2) . . ?
N5 Ni1 N1 88.7(2) 2_575 . ?
N1 Ni1 N1 180.0 2_575 . ?
N5 Ni1 N4 90.4(2) . . ?
N5 Ni1 N4 89.6(2) 2_575 . ?
N1 Ni1 N4 87.7(2) 2_575 . ?
N1 Ni1 N4 92.3(2) . . ?
N5 Ni1 N4 89.6(2) . 2_575 ?
N5 Ni1 N4 90.4(2) 2_575 2_575 ?
N1 Ni1 N4 92.3(2) 2_575 2_575 ?
N1 Ni1 N4 87.7(2) . 2_575 ?
N4 Ni1 N4 180.0 . 2_575 ?
N7 Ni2 N7 180.0 . 2_564 ?
N7 Ni2 N6 87.5(2) . . ?
N7 Ni2 N6 92.5(2) 2_564 . ?
N7 Ni2 N6 92.5(2) . 2_564 ?
N7 Ni2 N6 87.5(2) 2_564 2_564 ?
N6 Ni2 N6 180.0 . 2_564 ?
N7 Ni2 N2 86.9(2) . 2_564 ?
N7 Ni2 N2 93.1(2) 2_564 2_564 ?
N6 Ni2 N2 90.2(2) . 2_564 ?
N6 Ni2 N2 89.8(2) 2_564 2_564 ?
N7 Ni2 N2 93.1(2) . . ?
N7 Ni2 N2 86.9(2) 2_564 . ?
N6 Ni2 N2 89.8(2) . . ?
N6 Ni2 N2 90.2(2) 2_564 . ?
N2 Ni2 N2 180.0 2_564 . ?
C1 N1 Ni1 148.2(4) . . ?
C2 N2 Ni2 153.9(4) . . ?
N1 C1 Co 172.4(5) . . ?
N2 C2 Co 174.2(5) . . ?
N3 C3 Co 174.8(5) . . ?
C6 N4 Ni1 121.1(4) . . ?
C4 N5 Ni1 118.0(4) . . ?
C7 N6 Ni2 118.8(4) . . ?
C9 N7 Ni2 118.0(4) . . ?
N5 C4 C5 112.1(5) . . ?
C4 C5 C6 115.5(6) . . ?
N4 C6 C5 112.7(6) . . ?
N6 C7 C8 113.5(6) . . ?
C7 C8 C9 114.5(6) . . ?
N7 C9 C8 112.0(5) . . ?
O3 N O3 180.000(5) . 2_554 n
O3 N O1 45.4(7) . 2_554 n
O3 N O1 134.6(6) 2_554 2_554 n
O3 N O1 134.6(7) . . y
O3 N O1 45.4(6) 2_554 . n
O1 N O1 180.000(2) 2_554 . n
O3 N O2 58.7(6) . 2_554 n
O3 N O2 121.3(6) 2_554 2_554 n
O1 N O2 103.2(8) 2_554 2_554 n
O1 N O2 76.8(8) . 2_554 n
O3 N O2 121.3(8) . . y
O3 N O2 58.7(8) 2_554 . n
O1 N O2 76.8(8) 2_554 . n
O1 N O2 103.2(8) . . y
O2 N O2 180.000(2) 2_554 . n
O3 O1 N 55.1(17) 2_554 . n
O3 O1 O2 111.5(10) 2_554 2_554 n
N O1 O2 57.2(7) . 2_554 n
N O2 O3 44.0(12) . 2_554 n
N O2 O1 46.0(6) . 2_554 n
O3 O2 O1 89.6(10) 2_554 2_554 n
O1 O3 N 79.5(10) 2_554 . n
O1 O3 O2 153.3(12) 2_554 2_554 n
N O3 O2 77.2(12) . 2_554 n

loop_
_geom_bond_atom_site_label_1
_geom_bond_atom_site_label_2
_geom_bond_distance
_geom_bond_site_symmetry_2
_geom_bond_publ_flag
Co C2 1.894(5) 2_565 y
Co C2 1.894(5) . y
Co C3 1.904(6) 2_565 y
Co C3 1.904(6) . y
Co C1 1.901(5) . y
Co C1 1.901(5) 2_565 y
Ni1 N5 2.102(5) . y
Ni1 N5 2.102(5) 2_575 y
Ni1 N1 2.145(5) 2_575 y
Ni1 N1 2.145(5) . y
Ni1 N4 2.127(5) . y
Ni1 N4 2.127(5) 2_575 y
Ni2 N7 2.109(5) . y
Ni2 N7 2.109(5) 2_564 y
Ni2 N6 2.107(5) . y
Ni2 N6 2.107(5) 2_564 y
Ni2 N2 2.155(4) 2_564 y
Ni2 N2 2.155(4) . y
N1 C1 1.146(7) . ?
N2 C2 1.147(7) . ?
N3 C3 1.136(7) . ?
N4 C6 1.477(8) . ?
N5 C4 1.473(8) . ?
N6 C7 1.472(8) . ?
N7 C9 1.459(8) . ?
C4 C5 1.488(9) . ?
C5 C6 1.508(9) . ?
C7 C8 1.501(9) . ?
C8 C9 1.521(9) . ?
N O3 1.03(2) . y
N O3 1.03(2) 2_554 n
N O1 1.236(12) 2_554 n
N O1 1.236(12) . y
N O2 1.45(2) 2_554 n
N O2 1.45(2) . y
O1 O3 0.90(2) 2_554 n
O1 O2 1.67(2) 2_554 n
O2 O3 1.27(2) 2_554 n
O2 O1 1.67(2) 2_554 n
O3 O1 0.90(2) 2_554 n
O3 O2 1.27(2) 2_554 n
